data_8102053
loop_
_publ_author_name
'He, Z.-Z.'
'Lei, X.-X.'
'Zhou, Y.'
'Sun, J.-Z.'
'Zhang, A.-J.'

_publ_section_title
;
Crystal structure of stigmasta-4,25-diene-3b,6b-diol, C~29~H~48~O~2~
;
_journal_issue 4
_journal_name_full 'Zeitschrift f\"ur Kristallographie - New Crystal Structures'
_journal_page_first 477
_journal_page_last 478
_journal_volume 221
_journal_year 2006
_chemical_formula_moiety 'C29 H48 O2'
_chemical_formula_sum 'C29 H48 O2'
_chemical_formula_weight 428.67
_chemical_melting_point 503.5(5)
_chemical_name_systematic
; 
 stigmasta-4,25-diene-3\b,6\b-diol 
;
_space_group_IT_number 19
_symmetry_cell_setting orthorhombic
_symmetry_space_group_name_Hall 'P 2ac 2ab'
_symmetry_space_group_name_H-M 'P 21 21 21'
_atom_sites_solution_hydrogens geom
_atom_sites_solution_primary direct
_atom_sites_solution_secondary difmap
_audit_creation_method SHELXL-97
_cell_angle_alpha 90.00
_cell_angle_beta 90.00
_cell_angle_gamma 90.00
_cell_formula_units_Z 4
_cell_length_a 8.1620(11)
_cell_length_b 10.9586(16)
_cell_length_c 29.056(4)
_cell_measurement_reflns_used 1979
_cell_measurement_temperature 298(2)
_cell_measurement_theta_max 24.16
_cell_measurement_theta_min 2.59
_cell_volume 2598.9(6)
_computing_cell_refinement 'SAINT (Bruker, 2002)'
_computing_data_collection 'SMART (Bruker, 2002)'
_computing_data_reduction SAINT
_computing_molecular_graphics 'SHELXTL(Bruker, 2002)'
_computing_publication_material SHELXL-97
_computing_structure_refinement 'SHELXL97 (Sheldrick, 1997)'
_computing_structure_solution 'SHELXS97 (Sheldrick, 1997)'
_diffrn_ambient_temperature 298(2)
_diffrn_measured_fraction_theta_full 1.000
_diffrn_measured_fraction_theta_max 1.000
_diffrn_measurement_device_type 'Bruker SMART APEX CCD'
_diffrn_measurement_method phi/omega
_diffrn_radiation_monochromator graphite
_diffrn_radiation_source 'fine-focus sealed tube'
_diffrn_radiation_type MoK\a
_diffrn_radiation_wavelength 0.71073
_diffrn_reflns_av_R_equivalents 0.0454
_diffrn_reflns_av_sigmaI/netI 0.0547
_diffrn_reflns_limit_h_max 8
_diffrn_reflns_limit_h_min -9
_diffrn_reflns_limit_k_max 13
_diffrn_reflns_limit_k_min -12
_diffrn_reflns_limit_l_max 26
_diffrn_reflns_limit_l_min -34
_diffrn_reflns_number 13741
_diffrn_reflns_theta_full 25.02
_diffrn_reflns_theta_max 25.02
_diffrn_reflns_theta_min 1.40
_diffrn_standards_number 0
_exptl_absorpt_coefficient_mu 0.066
_exptl_absorpt_correction_T_max 0.9894
_exptl_absorpt_correction_T_min 0.9789
_exptl_absorpt_correction_type multi-scan
_exptl_absorpt_process_details '(SADABS; Bruker, 2002)'
_exptl_crystal_colour colorless
_exptl_crystal_density_diffrn 1.096
_exptl_crystal_density_method 'not measured'
_exptl_crystal_description block
_exptl_crystal_F_000 952
_exptl_crystal_size_max 0.32
_exptl_crystal_size_mid 0.29
_exptl_crystal_size_min 0.16
_refine_diff_density_max 0.366
_refine_diff_density_min -0.266
_refine_diff_density_rms 0.051
_refine_ls_abs_structure_details 'Flack H D (1983), Acta Cryst. A39, 876-881'
_refine_ls_abs_structure_Flack 0(4)
_refine_ls_extinction_method none
_refine_ls_goodness_of_fit_ref 1.239
_refine_ls_hydrogen_treatment constr
_refine_ls_matrix_type full
_refine_ls_number_parameters 287
_refine_ls_number_reflns 4589
_refine_ls_number_restraints 4
_refine_ls_restrained_S_all 1.240
_refine_ls_R_factor_all 0.1228
_refine_ls_R_factor_gt 0.1080
_refine_ls_shift/su_max 0.000
_refine_ls_shift/su_mean 0.000
_refine_ls_structure_factor_coef Fsqd
_refine_ls_weighting_details 'calc w=1/[\s^2^(Fo^2^)+(0.0792P)^2^+1.9592P] where P=(Fo^2^+2Fc^2^)/3'
_refine_ls_weighting_scheme calc
_refine_ls_wR_factor_gt 0.2250
_refine_ls_wR_factor_ref 0.2337
_reflns_number_gt 3919
_reflns_number_total 4589
_reflns_threshold_expression I>2sigma(I)
_cod_data_source_file 1267-1885.cff
_cod_data_source_block I
_cod_depositor_comments
;
The following automatic conversions were performed:
'_exptl_absorpt_correction_type' value 'Multi-scan' changed to
'multi-scan' according to
'/home/saulius/struct/CIF-dictionaries/cif_core.dic' dictionary named
'cif_core.dic' version 2.4.1 from 2010-06-29.

Automatic conversion script
Id: cif_fix_enum 1555 2011-01-17 13:19:09Z saulius 

The following automatic conversions were performed:

'_chemical_melting_point' value '503-504K' was changed to '503.5(5)'
- the average value was taken and precision was estimated.

Automatic conversion script
Id: cif_fix_values 1569 2011-02-09 13:29:24Z adriana 
;
_cod_original_sg_symbol_H-M P2(1)2(1)2(1)
_cod_database_code 8102053

loop_
_symmetry_equiv_pos_as_xyz
'x, y, z'
'-x+1/2, -y, z+1/2'
'-x, y+1/2, -z+1/2'
'x+1/2, -y+1/2, -z'

loop_
_atom_site_label
_atom_site_type_symbol
_atom_site_fract_x
_atom_site_fract_y
_atom_site_fract_z
_atom_site_U_iso_or_equiv
_atom_site_adp_type
_atom_site_occupancy
_atom_site_symmetry_multiplicity
_atom_site_Wyckoff_symbol
_atom_site_calc_flag
_atom_site_refinement_flags
_atom_site_disorder_assembly
_atom_site_disorder_group
O1 O -0.0513(4) 0.1921(4) 0.02790(11) 0.0575(10) Uani 1 4 a d . . .
H1 H -0.1497 0.2030 0.0320 0.086 Uiso 1 4 a calc R . .
O2 O 0.6109(4) 0.2233(4) 0.04890(11) 0.0591(11) Uani 1 4 a d . . .
H2 H 0.5665 0.2413 0.0245 0.089 Uiso 1 4 a calc R . .
C26 C 1.1922(16) 0.3874(9) 0.4713(3) 0.152(5) Uani 1 4 a d D . .
H26A H 1.1840 0.4436 0.4474 0.182 Uiso 1 4 a calc R . .
H26B H 1.2249 0.4128 0.5004 0.182 Uiso 1 4 a calc R . .
C1 C 0.1529(6) 0.3505(5) 0.12739(19) 0.0550(14) Uani 1 4 a d . . .
H1A H 0.1466 0.4332 0.1391 0.066 Uiso 1 4 a calc R . .
H1B H 0.1169 0.2958 0.1516 0.066 Uiso 1 4 a calc R . .
C2 C 0.0370(6) 0.3378(6) 0.08561(19) 0.0603(15) Uani 1 4 a d . . .
H2A H -0.0726 0.3637 0.0941 0.072 Uiso 1 4 a calc R . .
H2B H 0.0748 0.3896 0.0607 0.072 Uiso 1 4 a calc R . .
C3 C 0.0334(5) 0.2086(5) 0.07012(16) 0.0470(13) Uani 1 4 a d . . .
H3 H -0.0211 0.1597 0.0938 0.056 Uiso 1 4 a calc R . .
C4 C 0.2053(5) 0.1625(5) 0.06452(16) 0.0425(12) Uani 1 4 a d . . .
H4 H 0.2198 0.0942 0.0460 0.051 Uiso 1 4 a calc R . .
C5 C 0.3383(5) 0.2100(4) 0.08342(15) 0.0361(10) Uani 1 4 a d . . .
C6 C 0.5030(5) 0.1492(5) 0.07556(15) 0.0456(13) Uani 1 4 a d . . .
H6 H 0.4852 0.0720 0.0593 0.055 Uiso 1 4 a calc R . .
C7 C 0.5871(6) 0.1226(4) 0.12092(16) 0.0441(12) Uani 1 4 a d . . .
H7A H 0.6976 0.0942 0.1148 0.053 Uiso 1 4 a calc R . .
H7B H 0.5288 0.0575 0.1365 0.053 Uiso 1 4 a calc R . .
C8 C 0.5954(5) 0.2325(4) 0.15255(15) 0.0379(11) Uani 1 4 a d . . .
H8 H 0.6647 0.2947 0.1381 0.045 Uiso 1 4 a calc R . .
C9 C 0.4245(5) 0.2870(4) 0.16050(16) 0.0393(11) Uani 1 4 a d . . .
H9 H 0.3597 0.2220 0.1748 0.047 Uiso 1 4 a calc R . .
C10 C 0.3326(5) 0.3210(4) 0.11501(16) 0.0402(11) Uani 1 4 a d . . .
C11 C 0.4297(7) 0.3906(5) 0.1956(2) 0.0604(15) Uani 1 4 a d . . .
H11A H 0.4863 0.4595 0.1819 0.073 Uiso 1 4 a calc R . .
H11B H 0.3182 0.4162 0.2020 0.073 Uiso 1 4 a calc R . .
C12 C 0.5129(7) 0.3594(5) 0.24090(18) 0.0546(14) Uani 1 4 a d . . .
H12A H 0.4482 0.2989 0.2571 0.066 Uiso 1 4 a calc R . .
H12B H 0.5188 0.4319 0.2600 0.066 Uiso 1 4 a calc R . .
C13 C 0.6861(5) 0.3095(4) 0.23306(15) 0.0381(11) Uani 1 4 a d . . .
C17 C 0.7719(6) 0.2450(4) 0.27424(15) 0.0429(11) Uani 1 4 a d . . .
H17 H 0.6877 0.1961 0.2897 0.051 Uiso 1 4 a calc R . .
C16 C 0.8893(7) 0.1549(5) 0.25135(17) 0.0525(13) Uani 1 4 a d . . .
H16A H 0.8890 0.0780 0.2679 0.063 Uiso 1 4 a calc R . .
H16B H 0.9999 0.1873 0.2516 0.063 Uiso 1 4 a calc R . .
C15 C 0.8321(6) 0.1348(5) 0.20152(16) 0.0462(12) Uani 1 4 a d . . .
H15A H 0.9091 0.1699 0.1798 0.055 Uiso 1 4 a calc R . .
H15B H 0.8194 0.0486 0.1949 0.055 Uiso 1 4 a calc R . .
C14 C 0.6680(5) 0.2006(4) 0.19966(14) 0.0355(10) Uani 1 4 a d . . .
H14 H 0.5890 0.1453 0.2142 0.043 Uiso 1 4 a calc R . .
C19 C 0.4103(7) 0.4311(5) 0.09092(19) 0.0572(14) Uani 1 4 a d . . .
H19A H 0.3874 0.5038 0.1082 0.086 Uiso 1 4 a calc R . .
H19B H 0.3655 0.4389 0.0605 0.086 Uiso 1 4 a calc R . .
H19C H 0.5267 0.4196 0.0889 0.086 Uiso 1 4 a calc R . .
C18 C 0.7991(7) 0.4077(5) 0.21318(18) 0.0537(14) Uani 1 4 a d . . .
H18A H 0.8054 0.4751 0.2342 0.081 Uiso 1 4 a calc R . .
H18B H 0.7562 0.4354 0.1842 0.081 Uiso 1 4 a calc R . .
H18C H 0.9065 0.3742 0.2086 0.081 Uiso 1 4 a calc R . .
C20 C 0.8552(7) 0.3216(5) 0.31167(17) 0.0532(13) Uani 1 4 a d . . .
H20 H 0.9488 0.3624 0.2972 0.064 Uiso 1 4 a calc R . .
C22 C 0.9230(8) 0.2406(5) 0.34937(18) 0.0679(16) Uani 1 4 a d . . .
H22A H 0.8322 0.1971 0.3633 0.082 Uiso 1 4 a calc R . .
H22B H 0.9940 0.1803 0.3352 0.082 Uiso 1 4 a calc R . .
C23 C 1.0178(10) 0.3034(7) 0.3871(2) 0.097(2) Uani 1 4 a d . . .
H23A H 1.0976 0.3571 0.3730 0.116 Uiso 1 4 a calc R . .
H23B H 0.9423 0.3541 0.4044 0.116 Uiso 1 4 a calc R . .
C24 C 1.1060(9) 0.2223(7) 0.4204(2) 0.088(2) Uani 1 4 a d D . .
H24 H 1.0251 0.1598 0.4285 0.105 Uiso 1 4 a calc R . .
C25 C 1.1573(11) 0.2709(10) 0.4638(3) 0.114(3) Uani 1 4 a d D . .
C27 C 1.1854(18) 0.1690(13) 0.4991(4) 0.237(8) Uani 1 4 a d D . .
H27A H 1.1277 0.0970 0.4896 0.356 Uiso 1 4 a calc R . .
H27B H 1.1456 0.1948 0.5286 0.356 Uiso 1 4 a calc R . .
H27C H 1.3004 0.1515 0.5011 0.356 Uiso 1 4 a calc R . .
C21 C 0.7454(9) 0.4219(6) 0.3317(2) 0.079(2) Uani 1 4 a d . . .
H21A H 0.6487 0.3857 0.3447 0.119 Uiso 1 4 a calc R . .
H21B H 0.7149 0.4778 0.3078 0.119 Uiso 1 4 a calc R . .
H21C H 0.8040 0.4649 0.3554 0.119 Uiso 1 4 a calc R . .
C28 C 1.2371(12) 0.1545(10) 0.3978(4) 0.157(5) Uani 1 4 a d D . .
H28A H 1.1932 0.1109 0.3715 0.189 Uiso 1 4 a calc R . .
H28B H 1.2822 0.0950 0.4190 0.189 Uiso 1 4 a calc R . .
C29 C 1.3748(15) 0.2421(13) 0.3816(6) 0.258(10) Uani 1 4 a d D . .
H29A H 1.3397 0.2847 0.3545 0.388 Uiso 1 4 a calc R . .
H29B H 1.4718 0.1960 0.3748 0.388 Uiso 1 4 a calc R . .
H29C H 1.3981 0.3000 0.4055 0.388 Uiso 1 4 a calc R . .

loop_
_atom_site_aniso_label
_atom_site_aniso_U_11
_atom_site_aniso_U_22
_atom_site_aniso_U_33
_atom_site_aniso_U_23
_atom_site_aniso_U_13
_atom_site_aniso_U_12
O1 0.0213(15) 0.103(3) 0.0480(19) 0.003(2) -0.0032(14) -0.0055(19)
O2 0.0227(16) 0.109(3) 0.046(2) 0.015(2) 0.0036(14) 0.0042(19)
C26 0.250(14) 0.114(8) 0.092(6) -0.033(6) -0.030(8) -0.002(9)
C1 0.033(3) 0.062(3) 0.070(3) -0.007(3) 0.007(2) 0.009(2)
C2 0.024(2) 0.089(4) 0.069(3) 0.009(3) -0.001(2) 0.018(3)
C3 0.027(2) 0.070(3) 0.044(3) 0.011(3) 0.006(2) -0.009(2)
C4 0.031(2) 0.056(3) 0.040(3) 0.002(2) 0.006(2) -0.006(2)
C5 0.021(2) 0.052(3) 0.035(2) 0.011(2) 0.0017(18) -0.005(2)
C6 0.028(2) 0.071(3) 0.038(3) -0.015(2) -0.003(2) 0.005(2)
C7 0.026(2) 0.046(3) 0.061(3) -0.010(2) 0.006(2) 0.003(2)
C8 0.032(2) 0.037(2) 0.046(3) 0.003(2) 0.007(2) -0.001(2)
C9 0.030(2) 0.037(2) 0.051(3) -0.011(2) 0.004(2) -0.008(2)
C10 0.025(2) 0.046(3) 0.049(3) 0.006(2) 0.002(2) -0.001(2)
C11 0.045(3) 0.060(3) 0.077(4) -0.009(3) -0.011(3) 0.022(3)
C12 0.054(3) 0.051(3) 0.058(3) -0.020(3) -0.005(3) 0.018(3)
C13 0.040(2) 0.037(2) 0.037(2) -0.008(2) -0.002(2) -0.002(2)
C17 0.049(3) 0.037(3) 0.043(3) 0.003(2) 0.000(2) -0.005(2)
C16 0.050(3) 0.050(3) 0.058(3) -0.001(3) -0.006(3) 0.009(3)
C15 0.048(3) 0.048(3) 0.043(3) -0.005(2) -0.006(2) 0.006(2)
C14 0.031(2) 0.035(2) 0.041(2) 0.009(2) 0.0080(19) -0.001(2)
C19 0.045(3) 0.062(3) 0.066(4) 0.011(3) -0.009(3) -0.001(3)
C18 0.057(3) 0.050(3) 0.055(3) -0.002(2) -0.007(3) -0.005(3)
C20 0.060(3) 0.050(3) 0.050(3) -0.003(2) -0.004(3) 0.003(3)
C22 0.093(4) 0.059(3) 0.052(3) -0.004(3) -0.023(3) -0.007(3)
C23 0.123(6) 0.083(5) 0.084(5) 0.000(4) -0.027(5) 0.015(5)
C24 0.094(5) 0.099(5) 0.071(4) 0.009(4) -0.024(4) 0.012(5)
C25 0.102(6) 0.153(9) 0.087(6) 0.012(6) -0.021(5) 0.001(6)
C27 0.190(13) 0.328(19) 0.193(12) 0.181(14) -0.072(10) -0.044(13)
C21 0.100(5) 0.082(4) 0.056(4) -0.027(3) -0.020(4) 0.011(4)
C28 0.144(9) 0.185(11) 0.143(9) -0.052(9) -0.048(8) 0.072(9)
C29 0.148(11) 0.191(13) 0.44(3) 0.120(16) 0.156(14) 0.041(11)

loop_
_atom_type_symbol
_atom_type_description
_atom_type_scat_dispersion_real
_atom_type_scat_dispersion_imag
_atom_type_scat_source
C C 0.0033 0.0016 'International Tables Vol C Tables 4.2.6.8 and 6.1.1.4'
H H 0.0000 0.0000 'International Tables Vol C Tables 4.2.6.8 and 6.1.1.4'
O O 0.0106 0.0060 'International Tables Vol C Tables 4.2.6.8 and 6.1.1.4'

loop_
_geom_angle_atom_site_label_1
_geom_angle_atom_site_label_2
_geom_angle_atom_site_label_3
_geom_angle
_geom_angle_site_symmetry_1
_geom_angle_site_symmetry_3
_geom_angle_publ_flag
C3 O1 H1 109.5 . . ?
C6 O2 H2 109.5 . . ?
C25 C26 H26A 120.0 . . ?
C25 C26 H26B 120.0 . . ?
H26A C26 H26B 120.0 . . ?
C10 C1 C2 112.3(4) . . ?
C10 C1 H1A 109.1 . . ?
C2 C1 H1A 109.1 . . ?
C10 C1 H1B 109.1 . . ?
C2 C1 H1B 109.1 . . ?
H1A C1 H1B 107.9 . . ?
C3 C2 C1 109.6(4) . . yes
C3 C2 H2A 109.7 . . ?
C1 C2 H2A 109.7 . . ?
C3 C2 H2B 109.7 . . ?
C1 C2 H2B 109.7 . . ?
H2A C2 H2B 108.2 . . ?
O1 C3 C2 113.1(4) . . yes
O1 C3 C4 108.6(4) . . yes
C2 C3 C4 109.6(4) . . yes
O1 C3 H3 108.5 . . ?
C2 C3 H3 108.5 . . ?
C4 C3 H3 108.5 . . ?
C5 C4 C3 126.2(5) . . yes
C5 C4 H4 116.9 . . ?
C3 C4 H4 116.9 . . ?
C4 C5 C6 119.5(4) . . yes
C4 C5 C10 122.6(4) . . yes
C6 C5 C10 117.9(4) . . ?
O2 C6 C7 107.6(4) . . yes
O2 C6 C5 112.2(4) . . yes
C7 C6 C5 110.8(4) . . yes
O2 C6 H6 108.7 . . ?
C7 C6 H6 108.7 . . ?
C5 C6 H6 108.7 . . ?
C6 C7 C8 113.3(4) . . yes
C6 C7 H7A 108.9 . . ?
C8 C7 H7A 108.9 . . ?
C6 C7 H7B 108.9 . . ?
C8 C7 H7B 108.9 . . ?
H7A C7 H7B 107.7 . . ?
C7 C8 C14 112.2(4) . . yes
C7 C8 C9 111.1(4) . . yes
C14 C8 C9 107.8(3) . . yes
C7 C8 H8 108.6 . . ?
C14 C8 H8 108.6 . . ?
C9 C8 H8 108.6 . . ?
C11 C9 C8 111.4(4) . . yes
C11 C9 C10 113.5(4) . . ?
C8 C9 C10 113.7(4) . . yes
C11 C9 H9 105.8 . . ?
C8 C9 H9 105.8 . . ?
C10 C9 H9 105.8 . . ?
C5 C10 C19 109.9(4) . . yes
C5 C10 C1 109.6(4) . . ?
C19 C10 C1 109.6(4) . . ?
C5 C10 C9 107.6(4) . . ?
C19 C10 C9 112.0(4) . . ?
C1 C10 C9 108.0(4) . . ?
C12 C11 C9 115.0(4) . . ?
C12 C11 H11A 108.5 . . ?
C9 C11 H11A 108.5 . . ?
C12 C11 H11B 108.5 . . ?
C9 C11 H11B 108.5 . . ?
H11A C11 H11B 107.5 . . ?
C11 C12 C13 111.3(4) . . yes
C11 C12 H12A 109.4 . . ?
C13 C12 H12A 109.4 . . ?
C11 C12 H12B 109.4 . . ?
C13 C12 H12B 109.4 . . ?
H12A C12 H12B 108.0 . . ?
C18 C13 C12 111.2(4) . . yes
C18 C13 C14 111.3(4) . . ?
C12 C13 C14 106.3(4) . . yes
C18 C13 C17 109.8(4) . . ?
C12 C13 C17 117.6(4) . . ?
C14 C13 C17 100.1(3) . . ?
C16 C17 C20 112.6(4) . . yes
C16 C17 C13 104.0(4) . . ?
C20 C17 C13 119.8(4) . . ?
C16 C17 H17 106.6 . . ?
C20 C17 H17 106.6 . . ?
C13 C17 H17 106.6 . . ?
C17 C16 C15 108.2(4) . . ?
C17 C16 H16A 110.1 . . ?
C15 C16 H16A 110.1 . . ?
C17 C16 H16B 110.1 . . ?
C15 C16 H16B 110.1 . . ?
H16A C16 H16B 108.4 . . ?
C14 C15 C16 103.5(4) . . yes
C14 C15 H15A 111.1 . . ?
C16 C15 H15A 111.1 . . ?
C14 C15 H15B 111.1 . . ?
C16 C15 H15B 111.1 . . ?
H15A C15 H15B 109.0 . . ?
C15 C14 C8 118.7(4) . . ?
C15 C14 C13 105.0(4) . . ?
C8 C14 C13 115.0(4) . . ?
C15 C14 H14 105.7 . . ?
C8 C14 H14 105.7 . . ?
C13 C14 H14 105.7 . . ?
C10 C19 H19A 109.5 . . ?
C10 C19 H19B 109.5 . . ?
H19A C19 H19B 109.5 . . ?
C10 C19 H19C 109.5 . . ?
H19A C19 H19C 109.5 . . ?
H19B C19 H19C 109.5 . . ?
C13 C18 H18A 109.5 . . ?
C13 C18 H18B 109.5 . . ?
H18A C18 H18B 109.5 . . ?
C13 C18 H18C 109.5 . . ?
H18A C18 H18C 109.5 . . ?
H18B C18 H18C 109.5 . . ?
C22 C20 C21 111.0(5) . . ?
C22 C20 C17 110.7(4) . . ?
C21 C20 C17 113.8(4) . . ?
C22 C20 H20 107.0 . . ?
C21 C20 H20 107.0 . . ?
C17 C20 H20 107.0 . . ?
C23 C22 C20 116.5(5) . . ?
C23 C22 H22A 108.2 . . ?
C20 C22 H22A 108.2 . . ?
C23 C22 H22B 108.2 . . ?
C20 C22 H22B 108.2 . . ?
H22A C22 H22B 107.3 . . ?
C24 C23 C22 116.5(6) . . ?
C24 C23 H23A 108.2 . . ?
C22 C23 H23A 108.2 . . ?
C24 C23 H23B 108.2 . . ?
C22 C23 H23B 108.2 . . ?
H23A C23 H23B 107.3 . . ?
C25 C24 C28 111.8(7) . . ?
C25 C24 C23 119.2(7) . . ?
C28 C24 C23 111.3(7) . . ?
C25 C24 H24 104.3 . . ?
C28 C24 H24 104.3 . . ?
C23 C24 H24 104.3 . . ?
C26 C25 C24 124.5(8) . . yes
C26 C25 C27 124.0(10) . . ?
C24 C25 C27 111.2(9) . . ?
C25 C27 H27A 109.5 . . ?
C25 C27 H27B 109.5 . . ?
H27A C27 H27B 109.5 . . ?
C25 C27 H27C 109.5 . . ?
H27A C27 H27C 109.5 . . ?
H27B C27 H27C 109.5 . . ?
C20 C21 H21A 109.5 . . ?
C20 C21 H21B 109.5 . . ?
H21A C21 H21B 109.5 . . ?
C20 C21 H21C 109.5 . . ?
H21A C21 H21C 109.5 . . ?
H21B C21 H21C 109.5 . . ?
C24 C28 C29 110.6(9) . . ?
C24 C28 H28A 109.5 . . ?
C29 C28 H28A 109.5 . . ?
C24 C28 H28B 109.5 . . ?
C29 C28 H28B 109.5 . . ?
H28A C28 H28B 108.1 . . ?
C28 C29 H29A 109.5 . . ?
C28 C29 H29B 109.5 . . ?
H29A C29 H29B 109.5 . . ?
C28 C29 H29C 109.5 . . ?
H29A C29 H29C 109.5 . . ?
H29B C29 H29C 109.5 . . ?

loop_
_geom_bond_atom_site_label_1
_geom_bond_atom_site_label_2
_geom_bond_distance
_geom_bond_site_symmetry_2
_geom_bond_publ_flag
O1 C3 1.420(5) . yes
O1 H1 0.8200 . ?
O2 C6 1.427(6) . yes
O2 H2 0.8200 . ?
C26 C25 1.326(11) . yes
C26 H26A 0.9300 . ?
C26 H26B 0.9300 . ?
C1 C10 1.544(6) . ?
C1 C2 1.546(7) . ?
C1 H1A 0.9700 . ?
C1 H1B 0.9700 . ?
C2 C3 1.486(8) . ?
C2 H2A 0.9700 . ?
C2 H2B 0.9700 . ?
C3 C4 1.500(7) . ?
C3 H3 0.9800 . ?
C4 C5 1.322(6) . yes
C4 H4 0.9300 . ?
C5 C6 1.518(6) . ?
C5 C10 1.525(7) . ?
C6 C7 1.514(6) . ?
C6 H6 0.9800 . ?
C7 C8 1.516(6) . ?
C7 H7A 0.9700 . ?
C7 H7B 0.9700 . ?
C8 C14 1.532(6) . ?
C8 C9 1.535(6) . ?
C8 H8 0.9800 . ?
C9 C11 1.527(7) . ?
C9 C10 1.565(6) . ?
C9 H9 0.9800 . ?
C10 C19 1.532(7) . ?
C11 C12 1.521(7) . ?
C11 H11A 0.9700 . ?
C11 H11B 0.9700 . ?
C12 C13 1.532(7) . ?
C12 H12A 0.9700 . ?
C12 H12B 0.9700 . ?
C13 C18 1.530(7) . ?
C13 C14 1.545(6) . ?
C13 C17 1.556(6) . ?
C17 C16 1.529(7) . ?
C17 C20 1.533(7) . ?
C17 H17 0.9800 . ?
C16 C15 1.537(7) . ?
C16 H16A 0.9700 . ?
C16 H16B 0.9700 . ?
C15 C14 1.523(6) . ?
C15 H15A 0.9700 . ?
C15 H15B 0.9700 . ?
C14 H14 0.9800 . ?
C19 H19A 0.9600 . ?
C19 H19B 0.9600 . ?
C19 H19C 0.9600 . ?
C18 H18A 0.9600 . ?
C18 H18B 0.9600 . ?
C18 H18C 0.9600 . ?
C20 C22 1.515(7) . ?
C20 C21 1.533(8) . ?
C20 H20 0.9800 . ?
C22 C23 1.509(8) . ?
C22 H22A 0.9700 . ?
C22 H22B 0.9700 . ?
C23 C24 1.497(9) . ?
C23 H23A 0.9700 . ?
C23 H23B 0.9700 . ?
C24 C25 1.430(11) . ?
C24 C28 1.460(10) . ?
C24 H24 0.9800 . ?
C25 C27 1.533(11) . ?
C27 H27A 0.9600 . ?
C27 H27B 0.9600 . ?
C27 H27C 0.9600 . ?
C21 H21A 0.9600 . ?
C21 H21B 0.9600 . ?
C21 H21C 0.9600 . ?
C28 C29 1.551(12) . ?
C28 H28A 0.9700 . ?
C28 H28B 0.9700 . ?
C29 H29A 0.9600 . ?
C29 H29B 0.9600 . ?
C29 H29C 0.9600 . ?

loop_
_geom_hbond_atom_site_label_D
_geom_hbond_atom_site_label_H
_geom_hbond_atom_site_label_A
_geom_hbond_distance_DH
_geom_hbond_distance_HA
_geom_hbond_distance_DA
_geom_hbond_angle_DHA
_geom_hbond_site_symmetry_A
O1 H1 O2 0.82 2.03 2.845(4) 174.0 1_455
O2 H2 O1 0.82 1.94 2.755(5) 170.5 4

loop_
_geom_torsion_atom_site_label_1
_geom_torsion_atom_site_label_2
_geom_torsion_atom_site_label_3
_geom_torsion_atom_site_label_4
_geom_torsion
_geom_torsion_site_symmetry_1
_geom_torsion_site_symmetry_2
_geom_torsion_site_symmetry_3
_geom_torsion_site_symmetry_4
_geom_torsion_publ_flag
C10 C1 C2 C3 64.2(6) . . . . ?
C1 C2 C3 O1 -171.4(4) . . . . yes
C1 C2 C3 C4 -50.1(5) . . . . ?
O1 C3 C4 C5 144.1(5) . . . . yes
C2 C3 C4 C5 20.2(7) . . . . yes
C3 C4 C5 C6 177.8(5) . . . . ?
C3 C4 C5 C10 0.8(7) . . . . yes
C4 C5 C6 O2 113.3(5) . . . . yes
C10 C5 C6 O2 -69.5(5) . . . . ?
C4 C5 C6 C7 -126.4(5) . . . . ?
C10 C5 C6 C7 50.7(5) . . . . ?
O2 C6 C7 C8 72.0(5) . . . . yes
C5 C6 C7 C8 -51.0(5) . . . . ?
C6 C7 C8 C14 175.2(4) . . . . ?
C6 C7 C8 C9 54.5(5) . . . . ?
C7 C8 C9 C11 175.0(4) . . . . yes
C14 C8 C9 C11 51.7(5) . . . . yes
C7 C8 C9 C10 -55.2(5) . . . . yes
C14 C8 C9 C10 -178.5(4) . . . . ?
C4 C5 C10 C19 -110.4(5) . . . . yes
C6 C5 C10 C19 72.5(5) . . . . ?
C4 C5 C10 C1 10.1(6) . . . . yes
C6 C5 C10 C1 -167.0(4) . . . . ?
C4 C5 C10 C9 127.3(5) . . . . ?
C6 C5 C10 C9 -49.7(5) . . . . ?
C2 C1 C10 C5 -41.4(6) . . . . ?
C2 C1 C10 C19 79.3(6) . . . . ?
C2 C1 C10 C9 -158.4(4) . . . . ?
C11 C9 C10 C5 179.6(4) . . . . ?
C8 C9 C10 C5 50.9(5) . . . . ?
C11 C9 C10 C19 58.7(5) . . . . ?
C8 C9 C10 C19 -70.1(5) . . . . ?
C11 C9 C10 C1 -62.1(5) . . . . ?
C8 C9 C10 C1 169.2(4) . . . . ?
C8 C9 C11 C12 -52.2(6) . . . . ?
C10 C9 C11 C12 177.9(4) . . . . ?
C9 C11 C12 C13 54.3(6) . . . . ?
C11 C12 C13 C18 66.4(5) . . . . yes
C11 C12 C13 C14 -54.9(5) . . . . ?
C11 C12 C13 C17 -165.9(4) . . . . yes
C18 C13 C17 C16 -79.3(4) . . . . ?
C12 C13 C17 C16 152.3(4) . . . . ?
C14 C13 C17 C16 37.9(4) . . . . yes
C18 C13 C17 C20 47.4(6) . . . . ?
C12 C13 C17 C20 -80.9(6) . . . . ?
C14 C13 C17 C20 164.6(4) . . . . ?
C20 C17 C16 C15 -150.2(4) . . . . ?
C13 C17 C16 C15 -19.1(5) . . . . ?
C17 C16 C15 C14 -8.0(5) . . . . yes
C16 C15 C14 C8 162.7(4) . . . . ?
C16 C15 C14 C13 32.6(5) . . . . ?
C7 C8 C14 C15 52.3(5) . . . . ?
C9 C8 C14 C15 174.9(4) . . . . ?
C7 C8 C14 C13 177.8(4) . . . . ?
C9 C8 C14 C13 -59.6(5) . . . . ?
C18 C13 C14 C15 72.0(5) . . . . ?
C12 C13 C14 C15 -166.8(4) . . . . ?
C17 C13 C14 C15 -44.0(4) . . . . ?
C18 C13 C14 C8 -60.3(5) . . . . ?
C12 C13 C14 C8 60.9(5) . . . . ?
C17 C13 C14 C8 -176.3(3) . . . . ?
C16 C17 C20 C22 -60.2(6) . . . . yes
C13 C17 C20 C22 177.2(4) . . . . ?
C16 C17 C20 C21 174.0(5) . . . . yes
C13 C17 C20 C21 51.4(6) . . . . ?
C21 C20 C22 C23 -56.3(8) . . . . yes
C17 C20 C22 C23 176.3(6) . . . . ?
C20 C22 C23 C24 -171.1(6) . . . . ?
C22 C23 C24 C25 -162.0(7) . . . . yes
C22 C23 C24 C28 65.5(10) . . . . ?
C28 C24 C25 C26 104.9(13) . . . . yes
C23 C24 C25 C26 -27.4(15) . . . . ?
C28 C24 C25 C27 -68.8(11) . . . . ?
C23 C24 C25 C27 158.9(9) . . . . yes
C25 C24 C28 C29 -69.3(13) . . . . yes
C23 C24 C28 C29 66.8(11) . . . . ?

loop_
_cod_related_entry_id
_cod_related_entry_database
_cod_related_entry_code
1 ChemSpider 30653907
